data_2011372
loop_
_publ_author_name
'Coles, Simon J.'
'Hursthouse, Michael B.'

_publ_section_title 3-(4-Bromophenyl)-2-(3,4-dihydro-2<i>H</i>-pyran-5-yl)-1,1,1-trifluoropropan-2-ol
_journal_issue 9
_journal_name_full 'Acta Crystallographica Section C'
_journal_page_first e405
_journal_page_last e405
_journal_paper_doi 10.1107/S0108270100010556
_journal_volume 56
_journal_year 2000
_chemical_formula_sum 'C14 H14 Br F3 O2'
_chemical_formula_weight 351.16
_space_group_IT_number 2
_symmetry_cell_setting triclinic
_symmetry_space_group_name_Hall '-P 1'
_symmetry_space_group_name_H-M 'P -1'
_audit_creation_method 'WinGX routine CIF_UPDATE'
_cell_angle_alpha 97.61(3)
_cell_angle_beta 110.44(3)
_cell_angle_gamma 104.17(3)
_cell_formula_units_Z 2
_cell_length_a 7.9539(16)
_cell_length_b 9.5523(19)
_cell_length_c 10.695(2)
_cell_measurement_reflns_used 5354
_cell_measurement_temperature 298(2)
_cell_measurement_theta_max 27.47
_cell_measurement_theta_min 2.69
_cell_volume 716.7(3)
_computing_cell_refinement 'DENZO (Otwinowski & Minor, 1997) and COLLECT (Hooft, 1998)'
_computing_data_reduction 'DENZO and COLLECT'
_computing_structure_refinement 'SHELXL97 (Sheldrick, 1997)'
_computing_structure_solution 'SHELXS97 (Sheldrick, 1997)'
_diffrn_measured_fraction_theta_full .930
_diffrn_measured_fraction_theta_max .930
_diffrn_measurement_device_type 'Nonius KappaCCD area-detector'
_diffrn_measurement_method '\f and \w scans to fill Ewald sphere'
_diffrn_radiation_source 'Nonius FR591 rotating anode'
_diffrn_radiation_type MoK\a
_diffrn_radiation_wavelength .71073
_diffrn_reflns_av_R_equivalents .0494
_diffrn_reflns_limit_h_max 10
_diffrn_reflns_limit_h_min -10
_diffrn_reflns_limit_k_max 12
_diffrn_reflns_limit_k_min -12
_diffrn_reflns_limit_l_max 13
_diffrn_reflns_limit_l_min -13
_diffrn_reflns_number 5354
_diffrn_reflns_theta_full 26.00
_diffrn_reflns_theta_max 26.00
_diffrn_reflns_theta_min 2.69
_exptl_absorpt_coefficient_mu 2.899
_exptl_absorpt_correction_T_max .379
_exptl_absorpt_correction_T_min .331
_exptl_absorpt_correction_type multi-scan
_exptl_absorpt_process_details '(Blessing, 1995)'
_exptl_crystal_colour colourless
_exptl_crystal_density_diffrn 1.627
_exptl_crystal_density_method 'not measured'
_exptl_crystal_description block
_exptl_crystal_F_000 352
_exptl_crystal_size_max .35
_exptl_crystal_size_mid .35
_exptl_crystal_size_min .35
_refine_diff_density_max .44
_refine_diff_density_min -.55
_refine_ls_extinction_coef .015(4)
_refine_ls_extinction_method SHELXL97
_refine_ls_goodness_of_fit_ref 1.002
_refine_ls_hydrogen_treatment constr
_refine_ls_matrix_type full
_refine_ls_number_parameters 182
_refine_ls_number_reflns 2944
_refine_ls_number_restraints 0
_refine_ls_restrained_S_all 1.002
_refine_ls_R_factor_gt .058
_refine_ls_shift/su_max .002
_refine_ls_structure_factor_coef Fsqd
_refine_ls_weighting_details 'calc w = 1/[\s^2^(Fo^2^)+(0.0791P)^2^+0.1443P] where P = (Fo^2^+2Fc^2^)/3'
_refine_ls_weighting_scheme calc
_refine_ls_wR_factor_ref .180
_reflns_number_gt 1389
_reflns_number_total 2944
_reflns_threshold_expression I>2\s(I)
_cod_data_source_file qd0013.cif
_cod_data_source_block I
_cod_depositor_comments
;
The following automatic conversions were performed:
'_symmetry_cell_setting' value 'Triclinic' changed to 'triclinic'
according to '/home/saulius/struct/CIF-dictionaries/cif_core.dic'
dictionary named 'cif_core.dic' version 2.4.1 from
2010-06-29.

'_atom_site_adp_type' value 'uani' changed to 'Uani'
according to '/home/saulius/struct/CIF-dictionaries/cif_core.dic'
dictionary named 'cif_core.dic' version 2.4.1 from 2010-06-29 (20
times).

'_atom_site_adp_type' value 'uiso' changed to 'Uiso' according to
'/home/saulius/struct/CIF-dictionaries/cif_core.dic' dictionary named
'cif_core.dic' version 2.4.1 from 2010-06-29 (14
times).

'_atom_site_calc_flag' value 'CalC' changed to 'calc' according
to '/home/saulius/struct/CIF-dictionaries/cif_core.dic' dictionary named
'cif_core.dic' version 2.4.1 from
2010-06-29.

'_atom_site_refinement_flags' value 'r' changed to 'R'
according to '/home/saulius/struct/CIF-dictionaries/cif_core.dic'
dictionary named 'cif_core.dic' version 2.4.1 from 2010-06-29 (14 times).

Automatic conversion script
Id: cif_fix_enum 1527 2010-12-29 10:47:43Z saulius 

The following automatic conversions were performed:

'_symmetry_cell_setting' value 'Triclinic' changed to 'triclinic'
according to /home/saulius/struct/CIF-dictionaries/cif_core.dic
dictionary named 'cif_core.dic' version 2.4.1 from
2010-06-29.

'_atom_site_adp_type' value 'uani' changed to 'Uani'
according to /home/saulius/struct/CIF-dictionaries/cif_core.dic
dictionary named 'cif_core.dic' version 2.4.1 from 2010-06-29 (20
times).

'_atom_site_adp_type' value 'uiso' changed to 'Uiso'
according to /home/saulius/struct/CIF-dictionaries/cif_core.dic
dictionary named 'cif_core.dic' version 2.4.1 from 2010-06-29 (14
times).

'_atom_site_calc_flag' value 'CalC' changed to 'calc'
according to /home/saulius/struct/CIF-dictionaries/cif_core.dic
dictionary named 'cif_core.dic' version 2.4.1 from
2010-06-29.

'_atom_site_refinement_flags' value 'r' changed to 'R'
according to /home/saulius/struct/CIF-dictionaries/cif_core.dic
dictionary named 'cif_core.dic' version 2.4.1 from 2010-06-29 (14
times).

Automatic conversion script
Id: cif_fix_values 1715 2011-07-08 13:25:40Z adriana 

The following automatic conversions were performed:

'_exptl_absorpt_correction_type' value 'multi-scans' was replaced
with the value 'multi-scan' as specified in the replacement file
'src/cod-tools/trunk/data/replacement-values/replacement_values.lst'.

Automatic conversion script
Id: cif_fix_values 5376 2017-05-30 11:51:03Z andrius 
;
_cod_original_cell_volume 716.7(2)
_cod_database_code 2011372
_cod_database_fobs_code 2011372

loop_
_symmetry_equiv_pos_as_xyz
'x, y, z'
'-x, -y, -z'

loop_
_atom_site_label
_atom_site_fract_x
_atom_site_fract_y
_atom_site_fract_z
_atom_site_U_iso_or_equiv
_atom_site_adp_type
_atom_site_calc_flag
_atom_site_refinement_flags
_atom_site_occupancy
_atom_site_disorder_assembly
_atom_site_disorder_group
_atom_site_type_symbol
Br1 .07811(11) .90437(9) .86045(10) .1296(5) Uani d . 1 . . Br
F1 .7830(4) 1.4658(4) .5278(3) .0913(10) Uani d . 1 . . f
F2 .9383(5) 1.3107(4) .5512(3) .1000(11) Uani d . 1 . . f
F3 1.0410(4) 1.5164(4) .7034(3) .0863(9) Uani d . 1 . . f
O1 .9008(4) 1.2645(4) .7862(3) .0625(8) Uani d . 1 . . o
H1 .9994 1.329 .8383 .094 Uiso calc R 1 . . H
O2 .7349(4) 1.5466(4) 1.0032(3) .0631(9) Uani d . 1 . . o
C1 .2376(8) .9932(6) .7779(6) .0767(14) Uani d . 1 . . C
C2 .1812(7) 1.0789(6) .6893(6) .0820(15) Uani d . 1 . . C
H2 .0629 1.0918 .6675 .098 Uiso calc R 1 . . H
C3 .3005(6) 1.1464(6) .6320(5) .0707(13) Uani d . 1 . . C
H3 .2606 1.2045 .5715 .085 Uiso calc R 1 . . H
C4 .4785(6) 1.1304(5) .6621(5) .0615(12) Uani d . 1 . . C
C5 .5295(7) 1.0409(6) .7520(5) .0728(13) Uani d . 1 . . C
H5 .6467 1.026 .7738 .087 Uiso calc R 1 . . H
C6 .4128(8) .9750(6) .8084(6) .0811(15) Uani d . 1 . . C
H6 .4515 .9165 .8688 .097 Uiso calc R 1 . . H
C7 .6056(6) 1.2037(6) .5992(4) .0647(12) Uani d . 1 . . C
H7a .534 1.2421 .5258 .078 Uiso calc R 1 . . H
H7b .6479 1.1296 .5585 .078 Uiso calc R 1 . . H
C8 .7787(6) 1.3309(5) .7008(4) .0539(11) Uani d . 1 . . C
C9 .8855(7) 1.4075(7) .6214(5) .0702(14) Uani d . 1 . . C
C10 .7274(5) 1.4448(5) .7832(4) .0487(10) Uani d . 1 . . C
C11 .7696(5) 1.4510(5) .9150(4) .0541(11) Uani d . 1 . . C
H11 .8286 1.3842 .9515 .065 Uiso calc R 1 . . H
C12 .6541(7) 1.6537(6) .9450(5) .0723(14) Uani d . 1 . . C
H12a .7541 1.7379 .9483 .087 Uiso calc R 1 . . H
H12b .5913 1.6895 .9995 .087 Uiso calc R 1 . . H
C13 .5151(7) 1.5888(6) .7994(5) .0741(14) Uani d . 1 . . C
H13a .4615 1.6633 .7637 .089 Uiso calc R 1 . . H
H13b .4131 1.5059 .7957 .089 Uiso calc R 1 . . H
C14 .6129(6) 1.5358(6) .7124(4) .0630(12) Uani d . 1 . . C
H14a .5194 1.4764 .6231 .076 Uiso calc R 1 . . H
H14b .6945 1.6207 .6986 .076 Uiso calc R 1 . . H

loop_
_atom_site_aniso_label
_atom_site_aniso_U_11
_atom_site_aniso_U_22
_atom_site_aniso_U_33
_atom_site_aniso_U_12
_atom_site_aniso_U_13
_atom_site_aniso_U_23
Br1 .1237(7) .1057(7) .1764(9) .0111(5) .0962(6) .0336(6)
F1 .0766(18) .154(3) .0668(17) .049(2) .0368(15) .057(2)
F2 .101(2) .143(3) .093(2) .058(2) .0676(19) .032(2)
F3 .0562(16) .115(3) .087(2) .0144(18) .0321(15) .0345(19)
O1 .0540(16) .078(2) .0567(17) .0314(17) .0175(15) .0126(17)
O2 .0590(18) .089(2) .0445(16) .0315(18) .0209(14) .0103(16)
C1 .076(3) .055(3) .092(4) .009(3) .039(3) .000(3)
C2 .053(3) .074(4) .105(4) .008(3) .030(3) .000(3)
C3 .053(3) .072(3) .075(3) .017(3) .017(2) .004(3)
C4 .054(2) .061(3) .057(3) .011(2) .020(2) -.008(3)
C5 .067(3) .072(3) .076(3) .026(3) .025(3) .007(3)
C6 .094(4) .064(3) .091(4) .027(3) .043(3) .015(3)
C7 .056(3) .076(3) .052(2) .021(3) .017(2) -.001(2)
C8 .050(2) .070(3) .045(2) .024(2) .018(2) .015(2)
C9 .055(3) .104(4) .059(3) .031(3) .026(2) .020(3)
C10 .040(2) .064(3) .041(2) .014(2) .0153(17) .012(2)
C11 .040(2) .071(3) .048(2) .019(2) .0142(19) .011(2)
C12 .066(3) .076(4) .072(3) .027(3) .025(3) .006(3)
C13 .069(3) .086(4) .070(3) .042(3) .021(3) .013(3)
C14 .061(3) .073(3) .054(2) .025(3) .018(2) .016(2)

loop_
_atom_type_symbol
_atom_type_description
_atom_type_scat_dispersion_real
_atom_type_scat_dispersion_imag
_atom_type_scat_source
C C .0033 .0016 'International Tables vol C Tables 4.2.6.8 and 6.1.1.4'
H H 0 0 'International Tables vol C Tables 4.2.6.8 and 6.1.1.4'
O O .0106 .006 'International Tables vol C Tables 4.2.6.8 and 6.1.1.4'
F F .0171 .0103 'International Tables vol C Tables 4.2.6.8 and 6.1.1.4'
Br Br -.2901 2.4595 'International Tables vol C Tables 4.2.6.8 and 6.1.1.4'

loop_
_geom_angle_atom_site_label_1
_geom_angle_atom_site_label_2
_geom_angle_atom_site_label_3
_geom_angle
_geom_angle_publ_flag
C11 O2 C12 115.2(3) ?
C2 C1 C6 119.4(5) ?
C2 C1 Br1 120.0(4) ?
C6 C1 Br1 120.6(5) ?
C1 C2 C3 119.6(5) ?
C2 C3 C4 122.0(5) ?
C3 C4 C5 116.5(5) ?
C3 C4 C7 121.4(5) ?
C5 C4 C7 122.1(4) ?
C6 C5 C4 121.6(5) ?
C5 C6 C1 121.0(5) ?
C4 C7 C8 113.9(4) ?
O1 C8 C7 106.6(4) yes
O1 C8 C10 112.5(3) yes
C7 C8 C10 112.8(3) yes
O1 C8 C9 106.0(3) yes
C7 C8 C9 108.8(4) yes
C10 C8 C9 109.9(4) yes
F3 C9 F1 106.8(5) ?
F3 C9 F2 106.9(4) ?
F1 C9 F2 105.5(4) ?
F3 C9 C8 112.3(4) ?
F1 C9 C8 113.4(4) ?
F2 C9 C8 111.4(5) ?
C11 C10 C14 120.4(4) ?
C11 C10 C8 118.8(4) ?
C14 C10 C8 120.4(3) ?
C10 C11 O2 126.2(4) ?
O2 C12 C13 111.7(4) ?
C12 C13 C14 109.8(4) ?
C10 C14 C13 109.4(4) ?

loop_
_geom_bond_atom_site_label_1
_geom_bond_atom_site_label_2
_geom_bond_site_symmetry_2
_geom_bond_distance
_geom_bond_publ_flag
Br1 C1 . 1.887(6) yes
F1 C9 . 1.333(5) ?
F2 C9 . 1.349(6) ?
F3 C9 . 1.324(6) ?
O1 C8 . 1.420(5) yes
O2 C11 . 1.370(5) yes
O2 C12 . 1.435(6) yes
C1 C2 . 1.363(8) ?
C1 C6 . 1.376(8) ?
C2 C3 . 1.379(7) ?
C3 C4 . 1.390(6) ?
C4 C5 . 1.391(7) ?
C4 C7 . 1.489(7) yes
C5 C6 . 1.352(7) ?
C7 C8 . 1.530(6) ?
C8 C10 . 1.530(6) ?
C8 C9 . 1.530(6) ?
C10 C11 . 1.319(6) yes
C10 C14 . 1.497(6) yes
C12 C13 . 1.496(7) yes
C13 C14 . 1.517(6) yes

loop_
_geom_hbond_atom_site_label_D
_geom_hbond_atom_site_label_H
_geom_hbond_atom_site_label_A
_geom_hbond_site_symmetry_A
_geom_hbond_distance_DH
_geom_hbond_distance_HA
_geom_hbond_distance_DA
_geom_hbond_angle_DHA
O1 H1 F3 . .82 2.47 2.785(4) 103.7
O1 H1 O2 2_787 .82 2.12 2.921(5) 166.0

loop_
_geom_torsion_atom_site_label_1
_geom_torsion_atom_site_label_2
_geom_torsion_atom_site_label_3
_geom_torsion_atom_site_label_4
_geom_torsion
C6 C1 C2 C3 -.2(8)
Br1 C1 C2 C3 178.4(4)
C1 C2 C3 C4 -.2(8)
C2 C3 C4 C5 .8(7)
C2 C3 C4 C7 179.8(5)
C3 C4 C5 C6 -1.0(7)
C7 C4 C5 C6 180.0(5)
C4 C5 C6 C1 .6(8)
C2 C1 C6 C5 .1(8)
Br1 C1 C6 C5 -178.6(4)
C3 C4 C7 C8 110.2(5)
C5 C4 C7 C8 -70.8(6)
C4 C7 C8 O1 72.2(4)
C4 C7 C8 C10 -51.7(5)
C4 C7 C8 C9 -173.9(4)
O1 C8 C9 F3 -63.8(5)
C7 C8 C9 F3 -178.0(4)
C10 C8 C9 F3 58.0(5)
O1 C8 C9 F1 175.0(4)
C7 C8 C9 F1 60.7(5)
C10 C8 C9 F1 -63.2(5)
O1 C8 C9 F2 56.1(5)
C7 C8 C9 F2 -58.1(5)
C10 C8 C9 F2 178.0(4)
O1 C8 C10 C11 -11.6(5)
C7 C8 C10 C11 109.0(4)
C9 C8 C10 C11 -129.5(4)
O1 C8 C10 C14 174.9(4)
C7 C8 C10 C14 -64.5(5)
C9 C8 C10 C14 57.1(5)
C14 C10 C11 O2 -7.0(7)
C8 C10 C11 O2 179.5(4)
C12 O2 C11 C10 -3.5(6)
C11 O2 C12 C13 37.4(5)
O2 C12 C13 C14 -60.4(6)
C11 C10 C14 C13 -16.6(6)
C8 C10 C14 C13 156.7(4)
C12 C13 C14 C10 48.1(6)

loop_
_cod_related_entry_id
_cod_related_entry_database
_cod_related_entry_code
1 ChemSpider 9443166
